data_8106326
loop_
_publ_author_name
'Yanjie, Zhang'
'Benyong, Lou'
'Yali, Huang'
'Xiaodong, Huang'
'Huazhong, Wu'

_publ_section_title
;
 Crystal structure of
 9,10-dimethoxy-5,6-dihydro-[1,3]dioxolo[4,5-g]isoquinolino[3,2-a]isoquinolin-7-ium
 5-hydroxy-2-(4-hydroxyphenyl)-4-oxo-4H-chromen-7-olate trihydrate,
 C35H33NO12
;
_journal_issue 5
_journal_name_full 'Zeitschrift f\"ur Kristallographie - New Crystal Structures'
_journal_page_first 865
_journal_page_last 867
_journal_paper_doi 10.1515/ncrs-2018-0061
_journal_volume 233
_journal_year 2018
_chemical_formula_moiety 'C20 H18 N O4,C15 H9 O5,3(H2 O)'
_chemical_formula_sum 'C35 H33 N O12'
_chemical_formula_weight 659.62
_space_group_crystal_system monoclinic
_space_group_IT_number 14
_space_group_name_Hall '-P 2ybc'
_space_group_name_H-M_alt 'P 1 21/c 1'
_atom_sites_solution_hydrogens mixed
_cell_angle_alpha 90
_cell_angle_beta 99.124(10)
_cell_angle_gamma 90
_cell_formula_units_Z 4
_cell_length_a 7.595(4)
_cell_length_b 19.478(9)
_cell_length_c 20.910(11)
_cell_measurement_reflns_used 8035
_cell_measurement_temperature 100(2)
_cell_measurement_theta_max 27.4662
_cell_measurement_theta_min 2.3115
_cell_volume 3054(3)
_computing_cell_refinement 'CrystalClear (Rigaku, 2000)'
_computing_data_collection 'CrystalClear (Rigaku, 2000)'
_computing_data_reduction 'CrystalClear (Rigaku, 2000)'
_computing_molecular_graphics 'X-Seed (Barbour, 2001)'
_computing_structure_refinement 'SHELXL-2018/3 (Sheldrick, 2015)'
_computing_structure_solution 'SHELXLT (Sheldrick, 2008)'
_diffrn_ambient_temperature 100(2)
_diffrn_detector_area_resol_mean 28.5714
_diffrn_measured_fraction_theta_full 0.998
_diffrn_measured_fraction_theta_max 0.997
_diffrn_measurement_device_type CCD
_diffrn_measurement_method CCD_Profile_fitting
_diffrn_radiation_type MoK\a
_diffrn_radiation_wavelength 0.71073
_diffrn_reflns_av_R_equivalents 0.0518
_diffrn_reflns_av_unetI/netI 0.0408
_diffrn_reflns_Laue_measured_fraction_full 0.998
_diffrn_reflns_Laue_measured_fraction_max 0.997
_diffrn_reflns_limit_h_max 9
_diffrn_reflns_limit_h_min -9
_diffrn_reflns_limit_k_max 24
_diffrn_reflns_limit_k_min -25
_diffrn_reflns_limit_l_max 27
_diffrn_reflns_limit_l_min -27
_diffrn_reflns_number 24020
_diffrn_reflns_point_group_measured_fraction_full 0.998
_diffrn_reflns_point_group_measured_fraction_max 0.997
_diffrn_reflns_theta_full 25.242
_diffrn_reflns_theta_max 27.456
_diffrn_reflns_theta_min 2.233
_exptl_absorpt_coefficient_mu 0.109
_exptl_absorpt_correction_T_max 1.0000
_exptl_absorpt_correction_T_min 0.7168
_exptl_absorpt_correction_type multi-scan
_exptl_absorpt_process_details 'CrystalClear (Rigaku, 2000)'
_exptl_crystal_colour yellow
_exptl_crystal_density_diffrn 1.435
_exptl_crystal_description prism
_exptl_crystal_F_000 1384
_exptl_crystal_size_max 0.20
_exptl_crystal_size_mid 0.15
_exptl_crystal_size_min 0.10
_refine_diff_density_max 0.291
_refine_diff_density_min -0.266
_refine_diff_density_rms 0.052
_refine_ls_extinction_coef .
_refine_ls_extinction_method none
_refine_ls_goodness_of_fit_ref 1.156
_refine_ls_hydrogen_treatment constr
_refine_ls_matrix_type full
_refine_ls_number_parameters 435
_refine_ls_number_reflns 6957
_refine_ls_number_restraints 0
_refine_ls_restrained_S_all 1.156
_refine_ls_R_factor_all 0.0965
_refine_ls_R_factor_gt 0.0689
_refine_ls_shift/su_max 0.000
_refine_ls_shift/su_mean 0.000
_refine_ls_structure_factor_coef Fsqd
_refine_ls_weighting_details 'w=1/[\s^2^(Fo^2^)+(0.0814P)^2^+0.0546P] where P=(Fo^2^+2Fc^2^)/3'
_refine_ls_weighting_scheme calc
_refine_ls_wR_factor_gt 0.1628
_refine_ls_wR_factor_ref 0.1793
_reflns_Friedel_coverage 0.000
_reflns_Friedel_fraction_full .
_reflns_Friedel_fraction_max .
_reflns_number_gt 5182
_reflns_number_total 6957
_reflns_threshold_expression 'I > 2\s(I)'
_cod_data_source_file suppl_ncrs-2018-0061_suppl.cif
_cod_data_source_block lou
_cod_depositor_comments
;
The following automatic conversions were performed:

data item '_exptl_absorpt_correction_type' value 'Multi-scan' was
changed to 'multi-scan' in accordance with the built-in table derived
from the CIF Core dictionary named 'cif_core.dic' version 2.4.5 last
updated on 2014-11-21.

Automatic conversion script
Id: cif_fix_values 8738 2021-04-28 16:35:53Z antanas 
;
_cod_original_sg_symbol_H-M 'P 21/c'
_cod_database_code 8106326
_shelx_space_group_comment
;
The symmetry employed for this shelxl refinement is uniquely defined
by the following loop, which should always be used as a source of
symmetry information in preference to the above space-group names.
They are only intended as comments.
;

loop_
_space_group_symop_operation_xyz
'x, y, z'
'-x, y+1/2, -z+1/2'
'-x, -y, -z'
'x, -y-1/2, z-1/2'

loop_
_atom_site_label
_atom_site_type_symbol
_atom_site_fract_x
_atom_site_fract_y
_atom_site_fract_z
_atom_site_U_iso_or_equiv
_atom_site_adp_type
_atom_site_occupancy
_atom_site_site_symmetry_order
_atom_site_calc_flag
_atom_site_refinement_flags_posn
_atom_site_refinement_flags_adp
_atom_site_refinement_flags_occupancy
_atom_site_disorder_assembly
_atom_site_disorder_group
O1 O 0.6759(2) 0.16249(6) 0.37216(7) 0.0436(4) Uani 1 1 d . . . . .
O2 O 0.9555(2) 0.15910(8) 0.55597(8) 0.0635(5) Uani 1 1 d . . . . .
O3 O 0.8920(3) 0.28931(8) 0.56590(8) 0.0631(5) Uani 1 1 d . . . . .
O4 O 0.5491(2) 0.39878(7) 0.38534(8) 0.0501(4) Uani 1 1 d . . . . .
O5 O 0.6618(2) -0.11790(7) 0.22189(8) 0.0583(5) Uani 1 1 d . . . . .
O6 O 0.1372(2) 0.25447(8) 0.37144(9) 0.0622(5) Uani 1 1 d . . . . .
O7 O 0.0651(2) 0.17089(8) 0.26771(8) 0.0566(4) Uani 1 1 d . . . . .
O8 O 0.6182(3) -0.26770(8) 0.42830(10) 0.0794(6) Uani 1 1 d . . . . .
O9 O 0.4765(3) -0.33973(8) 0.34823(10) 0.0687(5) Uani 1 1 d . . . . .
O10 O 0.7168(4) 0.52290(14) 0.56150(14) 0.1274(10) Uani 1 1 d . . . . .
H5A H 0.599036 -0.107798 0.180193 0.153 Uiso 1 1 d R U . . .
H3 H 0.911146 0.241042 0.574333 0.153 Uiso 1 1 d R U . . .
H11A H 0.846156 0.450772 0.619763 0.153 Uiso 1 1 d R U . . .
H12A H 0.652336 0.487542 0.413473 0.153 Uiso 1 1 d R U . . .
H12B H 0.832086 0.535472 0.404663 0.153 Uiso 1 1 d R U . . .
H11B H 0.943496 0.389722 0.610303 0.153 Uiso 1 1 d R U . . .
H10B H 0.658216 0.532572 0.519083 0.153 Uiso 1 1 d R U . . .
H10A H 0.622626 0.540802 0.582663 0.153 Uiso 1 1 d R U . . .
O11 O 0.9640(3) 0.43444(11) 0.62620(11) 0.0916(7) Uani 1 1 d . . . . .
O12 O 0.7457(4) 0.51596(11) 0.43060(13) 0.1072(8) Uani 1 1 d . . . . .
N1 N 0.1942(2) -0.03439(9) 0.28124(8) 0.0420(4) Uani 1 1 d . . . . .
C1 C 0.7513(3) 0.10297(10) 0.39789(11) 0.0400(5) Uani 1 1 d . . . . .
C2 C 0.8391(3) 0.10071(11) 0.45904(11) 0.0462(5) Uani 1 1 d . . . . .
H2 H 0.885575 0.057963 0.475887 0.055 Uiso 1 1 calc R U . . .
C3 C 0.8653(3) 0.16044(11) 0.49993(11) 0.0451(5) Uani 1 1 d . . . . .
C4 C 0.7966(3) 0.28650(11) 0.50477(11) 0.0448(5) Uani 1 1 d . . . . .
C5 C 0.7204(3) 0.34417(10) 0.47581(11) 0.0460(5) Uani 1 1 d . . . . .
H5 H 0.732120 0.386366 0.498870 0.055 Uiso 1 1 calc R U . . .
C6 C 0.6241(3) 0.34264(10) 0.41221(11) 0.0406(5) Uani 1 1 d . . . . .
C7 C 0.6105(3) 0.27952(10) 0.37835(11) 0.0420(5) Uani 1 1 d . . . . .
H7 H 0.547449 0.276894 0.335390 0.050 Uiso 1 1 calc R U . . .
C8 C 0.6896(3) 0.22204(9) 0.40833(10) 0.0380(5) Uani 1 1 d . . . . .
C9 C 0.7835(3) 0.22220(10) 0.47153(10) 0.0406(5) Uani 1 1 d . . . . .
C10 C 0.7274(3) 0.04634(9) 0.35101(10) 0.0382(5) Uani 1 1 d . . . . .
C11 C 0.6411(3) 0.05574(10) 0.28771(11) 0.0435(5) Uani 1 1 d . . . . .
H11 H 0.596468 0.099943 0.274550 0.052 Uiso 1 1 calc R U . . .
C12 C 0.6186(3) 0.00230(10) 0.24344(12) 0.0468(5) Uani 1 1 d . . . . .
H12 H 0.560307 0.010183 0.200421 0.056 Uiso 1 1 calc R U . . .
C13 C 0.7937(3) -0.01975(10) 0.36856(11) 0.0431(5) Uani 1 1 d . . . . .
H13 H 0.854860 -0.027546 0.411206 0.052 Uiso 1 1 calc R U . . .
C14 C 0.7714(3) -0.07308(10) 0.32502(11) 0.0458(5) Uani 1 1 d . . . . .
H14 H 0.817476 -0.117181 0.337876 0.055 Uiso 1 1 calc R U . . .
C15 C 0.6818(3) -0.06313(10) 0.26215(11) 0.0427(5) Uani 1 1 d . . . . .
C16 C 0.1818(4) 0.20944(15) 0.23324(14) 0.0736(8) Uani 1 1 d . . . . .
H16A H 0.228561 0.249252 0.259179 0.110 Uiso 1 1 calc R U . . .
H16B H 0.115338 0.225113 0.191803 0.110 Uiso 1 1 calc R U . . .
H16C H 0.281102 0.180188 0.225277 0.110 Uiso 1 1 calc R U . . .
C17 C 0.1771(3) 0.30146(12) 0.42435(13) 0.0587(7) Uani 1 1 d . . . . .
H17A H 0.120862 0.285571 0.460740 0.088 Uiso 1 1 calc R U . . .
H17B H 0.131255 0.347075 0.410728 0.088 Uiso 1 1 calc R U . . .
H17C H 0.306560 0.303909 0.437807 0.088 Uiso 1 1 calc R U . . .
C18 C 0.1834(3) 0.18765(11) 0.38027(11) 0.0462(5) Uani 1 1 d . . . . .
C19 C 0.1461(3) 0.14606(11) 0.32627(11) 0.0448(5) Uani 1 1 d . . . . .
C20 C 0.1870(3) 0.07544(11) 0.33109(10) 0.0413(5) Uani 1 1 d . . . . .
C21 C 0.2627(3) 0.15904(11) 0.43943(12) 0.0498(6) Uani 1 1 d . . . . .
H21 H 0.289322 0.187914 0.476315 0.060 Uiso 1 1 calc R U . . .
C22 C 0.3027(3) 0.09044(11) 0.44542(11) 0.0484(5) Uani 1 1 d . . . . .
H22 H 0.354325 0.072416 0.486332 0.058 Uiso 1 1 calc R U . . .
C23 C 0.2677(3) 0.04640(10) 0.39129(10) 0.0409(5) Uani 1 1 d . . . . .
C24 C 0.3085(3) -0.02352(11) 0.39252(11) 0.0451(5) Uani 1 1 d . . . . .
H24 H 0.358816 -0.043736 0.432615 0.054 Uiso 1 1 calc R U . . .
C25 C 0.1494(3) 0.03153(11) 0.27743(11) 0.0451(5) Uani 1 1 d . . . . .
H25 H 0.090400 0.049414 0.237436 0.054 Uiso 1 1 calc R U . . .
C26 C 0.2790(3) -0.06442(10) 0.33829(10) 0.0415(5) Uani 1 1 d . . . . .
C27 C 0.3302(3) -0.13695(11) 0.33735(11) 0.0436(5) Uani 1 1 d . . . . .
C28 C 0.2482(3) -0.17992(11) 0.28792(11) 0.0464(5) Uani 1 1 d . . . . .
C29 C 0.1132(3) -0.14919(12) 0.23595(12) 0.0566(7) Uani 1 1 d . . . . .
H29A H -0.005262 -0.149365 0.249987 0.068 Uiso 1 1 calc R U . . .
H29B H 0.105245 -0.177281 0.196129 0.068 Uiso 1 1 calc R U . . .
C30 C 0.1635(3) -0.07663(12) 0.22152(12) 0.0554(6) Uani 1 1 d . . . . .
H30A H 0.273207 -0.077156 0.201487 0.066 Uiso 1 1 calc R U . . .
H30B H 0.066905 -0.055824 0.190150 0.066 Uiso 1 1 calc R U . . .
C31 C 0.2901(3) -0.25012(11) 0.28789(12) 0.0523(6) Uani 1 1 d . . . . .
H31 H 0.235070 -0.279782 0.254532 0.063 Uiso 1 1 calc R U . . .
C32 C 0.4596(3) -0.16306(11) 0.38706(12) 0.0518(6) Uani 1 1 d . . . . .
H32 H 0.518934 -0.134105 0.420209 0.062 Uiso 1 1 calc R U . . .
C33 C 0.4964(3) -0.23130(11) 0.38583(12) 0.0522(6) Uani 1 1 d . . . . .
C34 C 0.4132(3) -0.27416(11) 0.33771(13) 0.0510(6) Uani 1 1 d . . . . .
C35 C 0.5970(4) -0.33774(12) 0.40823(14) 0.0686(8) Uani 1 1 d . . . . .
H35A H 0.548670 -0.365017 0.441433 0.082 Uiso 1 1 calc R U . . .
H35B H 0.713682 -0.357401 0.402482 0.082 Uiso 1 1 calc R U . . .

loop_
_atom_site_aniso_label
_atom_site_aniso_U_11
_atom_site_aniso_U_22
_atom_site_aniso_U_33
_atom_site_aniso_U_23
_atom_site_aniso_U_13
_atom_site_aniso_U_12
O1 0.0539(9) 0.0347(7) 0.0391(9) -0.0013(6) -0.0019(7) 0.0050(6)
O2 0.0816(12) 0.0616(10) 0.0395(10) 0.0029(7) -0.0140(9) 0.0083(9)
O3 0.0878(13) 0.0576(10) 0.0374(10) -0.0053(7) -0.0103(9) -0.0013(9)
O4 0.0634(10) 0.0366(8) 0.0478(10) 0.0005(6) 0.0012(8) 0.0050(7)
O5 0.0702(11) 0.0399(8) 0.0592(11) -0.0115(7) -0.0069(9) 0.0073(7)
O6 0.0786(12) 0.0458(9) 0.0578(12) 0.0013(7) -0.0030(9) 0.0156(8)
O7 0.0598(10) 0.0602(10) 0.0454(10) 0.0126(7) -0.0051(8) 0.0065(8)
O8 0.1116(16) 0.0443(9) 0.0709(14) -0.0015(8) -0.0202(12) 0.0180(10)
O9 0.0897(14) 0.0429(9) 0.0704(14) -0.0076(8) 0.0028(11) 0.0058(9)
O10 0.156(3) 0.119(2) 0.112(2) -0.0111(17) 0.0353(19) 0.0502(18)
O11 0.0957(16) 0.0932(15) 0.0779(16) -0.0167(11) -0.0107(12) -0.0103(12)
O12 0.141(2) 0.0626(13) 0.123(2) -0.0092(12) 0.0342(17) -0.0198(13)
N1 0.0411(10) 0.0497(10) 0.0338(10) -0.0021(7) 0.0013(8) 0.0003(8)
C1 0.0402(11) 0.0365(10) 0.0429(13) 0.0052(8) 0.0053(9) 0.0020(8)
C2 0.0549(13) 0.0409(11) 0.0412(13) 0.0061(9) 0.0022(10) 0.0041(10)
C3 0.0485(12) 0.0485(12) 0.0371(13) 0.0037(9) 0.0028(10) 0.0013(10)
C4 0.0525(13) 0.0482(12) 0.0323(12) -0.0021(8) 0.0024(10) -0.0038(10)
C5 0.0569(13) 0.0402(11) 0.0400(13) -0.0064(8) 0.0051(11) -0.0034(10)
C6 0.0449(12) 0.0381(10) 0.0401(13) 0.0025(8) 0.0102(10) 0.0002(9)
C7 0.0477(12) 0.0408(11) 0.0351(12) -0.0012(8) -0.0006(10) 0.0008(9)
C8 0.0426(11) 0.0347(10) 0.0362(12) -0.0022(8) 0.0045(9) -0.0007(8)
C9 0.0449(12) 0.0426(11) 0.0341(12) 0.0006(8) 0.0057(9) -0.0014(9)
C10 0.0372(10) 0.0361(10) 0.0408(13) 0.0001(8) 0.0041(9) -0.0023(8)
C11 0.0483(12) 0.0345(10) 0.0447(13) 0.0021(8) -0.0019(10) 0.0033(9)
C12 0.0531(13) 0.0396(11) 0.0440(14) -0.0011(9) -0.0041(10) 0.0006(9)
C13 0.0458(12) 0.0402(11) 0.0411(13) 0.0043(9) 0.0006(10) 0.0045(9)
C14 0.0495(12) 0.0365(10) 0.0498(14) 0.0041(9) 0.0029(11) 0.0066(9)
C15 0.0422(11) 0.0369(10) 0.0479(14) -0.0045(9) 0.0035(10) -0.0008(9)
C16 0.092(2) 0.0802(19) 0.0505(18) 0.0150(13) 0.0170(16) 0.0112(16)
C17 0.0611(16) 0.0480(13) 0.0673(18) -0.0077(11) 0.0117(13) 0.0007(11)
C18 0.0431(12) 0.0458(12) 0.0489(14) 0.0028(10) 0.0051(10) 0.0035(10)
C19 0.0415(11) 0.0498(12) 0.0409(13) 0.0055(9) -0.0004(10) 0.0022(10)
C20 0.0367(11) 0.0491(11) 0.0371(12) 0.0020(9) 0.0027(9) 0.0023(9)
C21 0.0559(14) 0.0474(12) 0.0439(14) -0.0047(9) 0.0014(11) 0.0035(10)
C22 0.0571(13) 0.0491(12) 0.0362(13) -0.0006(9) -0.0018(10) 0.0042(10)
C23 0.0420(11) 0.0441(11) 0.0351(12) -0.0003(8) 0.0014(9) 0.0003(9)
C24 0.0509(13) 0.0455(11) 0.0361(12) 0.0015(9) -0.0018(10) -0.0004(10)
C25 0.0429(12) 0.0519(12) 0.0388(13) 0.0029(9) 0.0015(10) 0.0026(10)
C26 0.0409(11) 0.0464(12) 0.0359(12) 0.0002(8) 0.0016(9) -0.0034(9)
C27 0.0429(12) 0.0455(11) 0.0407(13) -0.0034(9) 0.0017(10) -0.0025(9)
C28 0.0408(12) 0.0535(13) 0.0442(14) -0.0104(10) 0.0048(10) -0.0038(10)
C29 0.0504(13) 0.0621(15) 0.0530(16) -0.0207(11) -0.0054(12) 0.0014(11)
C30 0.0597(14) 0.0668(15) 0.0355(13) -0.0102(10) -0.0053(11) 0.0060(12)
C31 0.0523(13) 0.0491(12) 0.0550(16) -0.0186(11) 0.0067(12) -0.0062(11)
C32 0.0662(15) 0.0427(12) 0.0426(14) -0.0037(9) -0.0033(12) -0.0020(11)
C33 0.0623(14) 0.0462(12) 0.0458(15) -0.0011(10) 0.0017(12) 0.0020(11)
C34 0.0573(14) 0.0412(12) 0.0566(16) -0.0066(10) 0.0150(12) -0.0015(10)
C35 0.101(2) 0.0438(13) 0.0610(18) 0.0016(11) 0.0131(17) 0.0115(13)

loop_
_atom_type_symbol
_atom_type_description
_atom_type_scat_dispersion_real
_atom_type_scat_dispersion_imag
_atom_type_scat_source
C C 0.0033 0.0016 'International Tables Vol C Tables 4.2.6.8 and 6.1.1.4'
H H 0.0000 0.0000 'International Tables Vol C Tables 4.2.6.8 and 6.1.1.4'
N N 0.0061 0.0033 'International Tables Vol C Tables 4.2.6.8 and 6.1.1.4'
O O 0.0106 0.0060 'International Tables Vol C Tables 4.2.6.8 and 6.1.1.4'

loop_
_geom_angle_atom_site_label_1
_geom_angle_atom_site_label_2
_geom_angle_atom_site_label_3
_geom_angle
_geom_angle_site_symmetry_1
_geom_angle_site_symmetry_3
C1 O1 C8 120.48(17) . .
C4 O3 H3 100.0 . .
C15 O5 H5A 113.6 . .
C18 O6 C17 119.41(19) . .
C19 O7 C16 114.05(19) . .
C33 O8 C35 105.6(2) . .
C34 O9 C35 105.95(18) . .
H10B O10 H10A 94.9 . .
H11A O11 H11B 99.4 . .
H12A O12 H12B 123.4 . .
C25 N1 C26 122.51(18) . .
C25 N1 C30 118.79(18) . .
C26 N1 C30 118.58(18) . .
C2 C1 O1 121.06(18) . .
C2 C1 C10 126.88(18) . .
O1 C1 C10 112.04(18) . .
C1 C2 C3 122.63(19) . .
C1 C2 H2 118.7 . .
C3 C2 H2 118.7 . .
O2 C3 C9 122.5(2) . .
O2 C3 C2 122.64(19) . .
C9 C3 C2 114.9(2) . .
C5 C4 O3 120.54(19) . .
C5 C4 C9 121.0(2) . .
O3 C4 C9 118.43(19) . .
C4 C5 C6 121.45(19) . .
C4 C5 H5 119.3 . .
C6 C5 H5 119.3 . .
O4 C6 C5 120.56(18) . .
O4 C6 C7 121.1(2) . .
C5 C6 C7 118.38(19) . .
C8 C7 C6 119.2(2) . .
C8 C7 H7 120.4 . .
C6 C7 H7 120.4 . .
C7 C8 O1 116.44(19) . .
C7 C8 C9 123.35(18) . .
O1 C8 C9 120.19(17) . .
C8 C9 C4 116.60(18) . .
C8 C9 C3 120.70(19) . .
C4 C9 C3 122.7(2) . .
C11 C10 C13 117.53(18) . .
C11 C10 C1 121.71(18) . .
C13 C10 C1 120.76(19) . .
C12 C11 C10 121.73(19) . .
C12 C11 H11 119.1 . .
C10 C11 H11 119.1 . .
C11 C12 C15 119.9(2) . .
C11 C12 H12 120.1 . .
C15 C12 H12 120.1 . .
C14 C13 C10 121.1(2) . .
C14 C13 H13 119.4 . .
C10 C13 H13 119.4 . .
C13 C14 C15 120.66(19) . .
C13 C14 H14 119.7 . .
C15 C14 H14 119.7 . .
O5 C15 C14 117.84(18) . .
O5 C15 C12 123.1(2) . .
C14 C15 C12 119.06(19) . .
O7 C16 H16A 109.5 . .
O7 C16 H16B 109.5 . .
H16A C16 H16B 109.5 . .
O7 C16 H16C 109.5 . .
H16A C16 H16C 109.5 . .
H16B C16 H16C 109.5 . .
O6 C17 H17A 109.5 . .
O6 C17 H17B 109.5 . .
H17A C17 H17B 109.5 . .
O6 C17 H17C 109.5 . .
H17A C17 H17C 109.5 . .
H17B C17 H17C 109.5 . .
O6 C18 C19 115.9(2) . .
O6 C18 C21 124.6(2) . .
C19 C18 C21 119.4(2) . .
O7 C19 C18 121.9(2) . .
O7 C19 C20 118.1(2) . .
C18 C19 C20 119.9(2) . .
C25 C20 C19 121.5(2) . .
C25 C20 C23 117.92(19) . .
C19 C20 C23 120.58(19) . .
C22 C21 C18 121.7(2) . .
C22 C21 H21 119.2 . .
C18 C21 H21 119.2 . .
C21 C22 C23 120.5(2) . .
C21 C22 H22 119.7 . .
C23 C22 H22 119.7 . .
C24 C23 C22 124.4(2) . .
C24 C23 C20 117.78(19) . .
C22 C23 C20 117.81(19) . .
C26 C24 C23 122.9(2) . .
C26 C24 H24 118.5 . .
C23 C24 H24 118.5 . .
N1 C25 C20 121.6(2) . .
N1 C25 H25 119.2 . .
C20 C25 H25 119.2 . .
C24 C26 N1 117.14(19) . .
C24 C26 C27 124.08(19) . .
N1 C26 C27 118.77(18) . .
C28 C27 C32 120.5(2) . .
C28 C27 C26 119.9(2) . .
C32 C27 C26 119.60(19) . .
C27 C28 C31 120.6(2) . .
C27 C28 C29 118.1(2) . .
C31 C28 C29 121.3(2) . .
C28 C29 C30 110.78(19) . .
C28 C29 H29A 109.5 . .
C30 C29 H29A 109.5 . .
C28 C29 H29B 109.5 . .
C30 C29 H29B 109.5 . .
H29A C29 H29B 108.1 . .
N1 C30 C29 111.3(2) . .
N1 C30 H30A 109.4 . .
C29 C30 H30A 109.4 . .
N1 C30 H30B 109.4 . .
C29 C30 H30B 109.4 . .
H30A C30 H30B 108.0 . .
C34 C31 C28 117.4(2) . .
C34 C31 H31 121.3 . .
C28 C31 H31 121.3 . .
C33 C32 C27 117.4(2) . .
C33 C32 H32 121.3 . .
C27 C32 H32 121.3 . .
C32 C33 O8 127.7(2) . .
C32 C33 C34 122.2(2) . .
O8 C33 C34 110.0(2) . .
C31 C34 O9 128.4(2) . .
C31 C34 C33 121.8(2) . .
O9 C34 C33 109.8(2) . .
O8 C35 O9 108.1(2) . .
O8 C35 H35A 110.1 . .
O9 C35 H35A 110.1 . .
O8 C35 H35B 110.1 . .
O9 C35 H35B 110.1 . .
H35A C35 H35B 108.4 . .

loop_
_geom_bond_atom_site_label_1
_geom_bond_atom_site_label_2
_geom_bond_distance
_geom_bond_site_symmetry_2
O1 C1 1.365(2) .
O1 C8 1.380(2) .
O2 C3 1.260(3) .
O3 C4 1.367(3) .
O3 H3 0.9633 .
O4 C6 1.317(2) .
O5 C15 1.352(3) .
O5 H5A 0.9457 .
O6 C18 1.353(3) .
O6 C17 1.431(3) .
O7 C19 1.368(3) .
O7 C16 1.439(3) .
O8 C33 1.374(3) .
O8 C35 1.429(3) .
O9 C34 1.370(3) .
O9 C35 1.431(3) .
O10 H10B 0.9462 .
O10 H10A 0.9643 .
O11 H11A 0.9395 .
O11 H11B 0.9364 .
O12 H12A 0.9259 .
O12 H12B 0.9908 .
N1 C25 1.327(3) .
N1 C26 1.391(3) .
N1 C30 1.483(3) .
C1 C2 1.346(3) .
C1 C10 1.468(3) .
C2 C3 1.439(3) .
C2 H2 0.9500 .
C3 C9 1.438(3) .
C4 C5 1.361(3) .
C4 C9 1.428(3) .
C5 C6 1.413(3) .
C5 H5 0.9500 .
C6 C7 1.414(3) .
C7 C8 1.374(3) .
C7 H7 0.9500 .
C8 C9 1.399(3) .
C10 C11 1.393(3) .
C10 C13 1.409(3) .
C11 C12 1.385(3) .
C11 H11 0.9500 .
C12 C15 1.396(3) .
C12 H12 0.9500 .
C13 C14 1.374(3) .
C13 H13 0.9500 .
C14 C15 1.395(3) .
C14 H14 0.9500 .
C16 H16A 0.9800 .
C16 H16B 0.9800 .
C16 H16C 0.9800 .
C17 H17A 0.9800 .
C17 H17B 0.9800 .
C17 H17C 0.9800 .
C18 C19 1.382(3) .
C18 C21 1.402(3) .
C19 C20 1.410(3) .
C20 C25 1.404(3) .
C20 C23 1.427(3) .
C21 C22 1.372(3) .
C21 H21 0.9500 .
C22 C23 1.411(3) .
C22 H22 0.9500 .
C23 C24 1.396(3) .
C24 C26 1.375(3) .
C24 H24 0.9500 .
C25 H25 0.9500 .
C26 C27 1.466(3) .
C27 C28 1.397(3) .
C27 C32 1.407(3) .
C28 C31 1.404(3) .
C28 C29 1.495(3) .
C29 C30 1.507(3) .
C29 H29A 0.9900 .
C29 H29B 0.9900 .
C30 H30A 0.9900 .
C30 H30B 0.9900 .
C31 C34 1.367(4) .
C31 H31 0.9500 .
C32 C33 1.359(3) .
C32 H32 0.9500 .
C33 C34 1.381(3) .
C35 H35A 0.9900 .
C35 H35B 0.9900 .

loop_
_geom_hbond_atom_site_label_D
_geom_hbond_atom_site_label_H
_geom_hbond_atom_site_label_A
_geom_hbond_distance_DH
_geom_hbond_distance_HA
_geom_hbond_distance_DA
_geom_hbond_angle_DHA
_geom_hbond_site_symmetry_A
_geom_hbond_publ_flag
O3 H3 O2 0.96 1.69 2.596(3) 155.6 . yes
O11 H11A O10 0.94 2.01 2.742(4) 133.3 . yes
O11 H11B O3 0.94 2.17 3.108(3) 175.6 . yes
O10 H10B O12 0.95 2.09 2.784(4) 129.1 . yes
O12 H12A O4 0.93 1.95 2.808(3) 153.3 . yes
O12 H12B O11 0.99 1.86 2.834(4) 165.6 3_766 yes
O10 H10A O4 0.96 1.95 2.890(3) 163.8 3_666 yes
O5 H5A O4 0.95 1.63 2.561(2) 165.6 2_645 yes
